data_7228947
loop_
_publ_author_name
'Liu, Lu'
'Wang, Bo'
'Lv, Jinghua'
'Yu, Kai'
'Wang, Lu'
'Zhang, He'
'Wang, Shuo'
'Zhou, Baibin'

_publ_section_title
;
 One-step synthesis two Wells--Dawson arsenotungstate hybrids via M-O-M
 bridges for efficient adsorption and selective separation of organic
 pollutants
;
_journal_name_full CrystEngComm
_journal_paper_doi 10.1039/C7CE01307H
_journal_year 2017
_chemical_formula_moiety 'C12 H64 As2 Cu3 N12 O69 W18'
_chemical_formula_sum 'C12 H64 As2 Cu3 N12 O69 W18'
_chemical_formula_weight 5130.36
_chemical_name_systematic
; 
 ? 
;
_space_group_IT_number 2
_symmetry_cell_setting triclinic
_symmetry_space_group_name_Hall '-P 1'
_symmetry_space_group_name_H-M 'P -1'
_atom_sites_solution_hydrogens geom
_atom_sites_solution_primary direct
_atom_sites_solution_secondary difmap
_audit_creation_method SHELXL-97
_audit_update_record
;
2017-08-10 deposited with the CCDC.
2017-08-21 downloaded from the CCDC.
;
_cell_angle_alpha 90.517(2)
_cell_angle_beta 96.148(2)
_cell_angle_gamma 112.141(2)
_cell_formula_units_Z 2
_cell_length_a 11.6435(14)
_cell_length_b 13.3208(15)
_cell_length_c 28.381(3)
_cell_measurement_reflns_used 7428
_cell_measurement_temperature 296(2)
_cell_measurement_theta_max 25.00
_cell_measurement_theta_min 0.72
_cell_volume 4048.0(8)
_computing_cell_refinement 'Bruker SMART'
_computing_data_collection 'Bruker SMART'
_computing_data_reduction 'Bruker SAINT'
_computing_molecular_graphics SHELXP-97
_computing_publication_material SHELXTL
_computing_structure_refinement 'SHELXL-97 (Sheldrick, 1997)'
_computing_structure_solution 'SHELXS-97 (Sheldrick, 1990)'
_diffrn_ambient_temperature 296(2)
_diffrn_measured_fraction_theta_full 0.983
_diffrn_measured_fraction_theta_max 0.983
_diffrn_measurement_device_type 'Bruker Smart APEX CCD area detector'
_diffrn_measurement_method 'phi and omega scans'
_diffrn_radiation_monochromator graphite
_diffrn_radiation_source 'fine-focus sealed tube'
_diffrn_radiation_type MoK\a
_diffrn_radiation_wavelength 0.71073
_diffrn_reflns_av_R_equivalents 0.0352
_diffrn_reflns_av_sigmaI/netI 0.0607
_diffrn_reflns_limit_h_max 12
_diffrn_reflns_limit_h_min -13
_diffrn_reflns_limit_k_max 15
_diffrn_reflns_limit_k_min -15
_diffrn_reflns_limit_l_max 33
_diffrn_reflns_limit_l_min -33
_diffrn_reflns_number 22222
_diffrn_reflns_theta_full 25.00
_diffrn_reflns_theta_max 25.00
_diffrn_reflns_theta_min 0.72
_exptl_absorpt_coefficient_mu 27.146
_exptl_absorpt_correction_T_max 0.0283
_exptl_absorpt_correction_T_min 0.0071
_exptl_absorpt_correction_type multi-scan
_exptl_absorpt_process_details SADABS
_exptl_crystal_colour purple
_exptl_crystal_density_diffrn 4.209
_exptl_crystal_density_method 'not measured'
_exptl_crystal_description block
_exptl_crystal_F_000 4514
_exptl_crystal_size_max 0.20
_exptl_crystal_size_mid 0.17
_exptl_crystal_size_min 0.14
_refine_diff_density_max 2.304
_refine_diff_density_min -3.128
_refine_diff_density_rms 0.329
_refine_ls_extinction_method none
_refine_ls_goodness_of_fit_ref 1.069
_refine_ls_hydrogen_treatment constr
_refine_ls_matrix_type full
_refine_ls_number_parameters 1027
_refine_ls_number_reflns 13591
_refine_ls_number_restraints 32
_refine_ls_restrained_S_all 1.105
_refine_ls_R_factor_all 0.0903
_refine_ls_R_factor_gt 0.0791
_refine_ls_shift/su_max 0.001
_refine_ls_shift/su_mean 0.000
_refine_ls_structure_factor_coef Fsqd
_refine_ls_weighting_details 'calc w=1/[\s^2^(Fo^2^)+(0.0385P)^2^+1036.7212P] where P=(Fo^2^+2Fc^2^)/3'
_refine_ls_weighting_scheme calc
_refine_ls_wR_factor_gt 0.1075
_refine_ls_wR_factor_ref 0.1134
_reflns_number_gt 11386
_reflns_number_total 13591
_reflns_threshold_expression >2sigma(I)
_cod_data_source_file c7ce01307h2.cif
_cod_data_source_block zhn20140613_asw11_0m
_cod_depositor_comments
;
The following automatic conversions were performed:

'_symmetry_cell_setting' value 'Triclinic' changed to 'triclinic'
according to
/home/data/users/saulius/crontab/automatic-downloads/rss-feeds/RSC/lib/dictionaries/cif_core.dic
dictionary named 'cif_core.dic' version 2.4.2 from 2011-04-26.

'_exptl_absorpt_correction_type' value 'Multi-scan' changed to
'multi-scan' according to
/home/data/users/saulius/crontab/automatic-downloads/rss-feeds/RSC/lib/dictionaries/cif_core.dic
dictionary named 'cif_core.dic' version 2.4.2 from 2011-04-26.

Automatic conversion script
Id: cif_fix_values 4973 2017-02-22 13:04:09Z antanas 
;
_cod_original_sg_symbol_H-M P-1
_cod_database_code 7228947

loop_
_symmetry_equiv_pos_as_xyz
'x, y, z'
'-x, -y, -z'

loop_
_atom_site_label
_atom_site_type_symbol
_atom_site_fract_x
_atom_site_fract_y
_atom_site_fract_z
_atom_site_U_iso_or_equiv
_atom_site_adp_type
_atom_site_occupancy
_atom_site_symmetry_multiplicity
_atom_site_calc_flag
_atom_site_refinement_flags
As2 As 0.3889(4) 0.7409(3) 0.19267(16) 0.0226(4) Uani 1 1 d U
As1 As 0.2778(4) 0.7246(3) 0.31660(16) 0.0216(4) Uani 1 1 d .
W1 W 0.36996(17) 0.78865(14) 0.44192(6) 0.0144(4) Uani 1 1 d .
W2 W 0.36485(17) 0.83344(14) 0.07500(6) 0.0130(4) Uani 1 1 d .
W3 W 0.64561(17) 0.83084(14) 0.12390(6) 0.0128(4) Uani 1 1 d .
W4 W 0.32464(16) 0.47996(13) 0.33088(6) 0.0112(4) Uani 1 1 d .
W5 W 0.09203(17) 0.79637(14) 0.39264(6) 0.0134(4) Uani 1 1 d .
W6 W 0.36440(16) 0.99810(13) 0.18166(6) 0.0101(4) Uani 1 1 d .
W7 W 0.12860(16) 0.50100(13) 0.15593(6) 0.0117(4) Uani 1 1 d .
W8 W 0.52590(16) 0.97555(13) 0.35100(6) 0.0107(4) Uani 1 1 d .
W9 W 0.24860(16) 0.97920(13) 0.30156(6) 0.0101(4) Uani 1 1 d .
W10 W 0.63813(16) 0.98895(13) 0.23062(6) 0.0105(4) Uani 1 1 d .
W11 W 0.12597(17) 0.55594(14) 0.40649(6) 0.0148(4) Uani 1 1 d .
W12 W 0.43160(16) 0.49260(13) 0.20941(6) 0.0108(4) Uani 1 1 d U
W13 W 0.40389(17) 0.59510(13) 0.08846(6) 0.0135(4) Uani 1 1 d .
W14 W 0.01920(16) 0.48497(13) 0.27692(6) 0.0119(4) Uani 1 1 d .
W15 W 0.56939(16) 0.71398(13) 0.36399(6) 0.0118(4) Uani 1 1 d .
W16 W 0.09182(16) 0.74112(13) 0.14638(6) 0.0119(4) Uani 1 1 d .
W17 W 0.66917(17) 0.72506(14) 0.24295(6) 0.0216(4) Uani 1 1 d .
W18 W -0.01327(17) 0.71973(14) 0.26621(6) 0.0226(4) Uani 1 1 d .
O1 O 0.178(3) 0.462(2) 0.2921(10) 0.013(6) Uani 1 1 d U
O2 O 0.401(3) 0.481(2) 0.2743(11) 0.017(7) Uani 1 1 d U
O3 O -0.086(3) 0.561(2) 0.2672(10) 0.009(6) Uani 1 1 d U
O4 O 0.433(3) 0.870(2) 0.2144(11) 0.015(6) Uani 1 1 d U
O5 O 0.377(3) 0.661(2) 0.3169(10) 0.014(6) Uani 1 1 d U
O6 O 0.606(3) 0.568(2) 0.2268(10) 0.009(6) Uani 1 1 d U
O7 O 0.231(3) 0.719(2) 0.3718(11) 0.017(6) Uani 1 1 d U
O8 O 0.231(3) 0.836(2) 0.4440(11) 0.016(6) Uani 1 1 d U
O9 O 0.630(3) 0.700(2) 0.3077(10) 0.009(6) Uani 1 1 d U
O10 O 0.039(3) 0.587(2) 0.1288(10) 0.008(6) Uani 1 1 d U
O11 O 0.544(3) 0.879(2) 0.0763(11) 0.019(7) Uani 1 1 d U
O12 O 0.046(3) 0.448(3) 0.4394(12) 0.022(7) Uani 1 1 d U
O13 O 0.002(3) 0.734(3) 0.3348(11) 0.021(7) Uani 1 1 d U
O14 O 0.211(3) 0.763(2) 0.0952(10) 0.013(6) Uani 1 1 d U
O15 O 0.240(3) 0.546(2) 0.1082(11) 0.018(7) Uani 1 1 d U
O16 O 0.678(3) 0.760(2) 0.1766(11) 0.017(7) Uani 1 1 d U
O17 O 0.326(3) 1.011(2) 0.2438(10) 0.009(6) Uani 1 1 d U
O18 O 0.247(3) 0.511(3) 0.3810(12) 0.022(7) Uani 1 1 d U
O20 O -0.086(3) 0.352(3) 0.2755(11) 0.021(7) Uani 1 1 d U
O21 O 0.646(3) 0.941(2) 0.1663(10) 0.009(6) Uani 1 1 d U
O22 O 0.038(3) 0.375(3) 0.1301(12) 0.022(7) Uani 1 1 d U
O23 O 0.450(3) 0.538(2) 0.1446(10) 0.012(6) Uani 1 1 d U
O24 O 0.034(3) 0.513(2) 0.3445(11) 0.018(7) Uani 1 1 d U
O25 O 0.046(3) 0.488(2) 0.2114(10) 0.013(6) Uani 1 1 d U
O26 O 0.347(3) 0.855(2) 0.3061(11) 0.016(6) Uani 1 1 d U
O27 O 0.677(3) 0.872(2) 0.2519(10) 0.013(6) Uani 1 1 d U
O28 O 0.330(3) 1.104(2) 0.1591(11) 0.017(7) Uani 1 1 d U
O29 O 0.424(3) 0.363(2) 0.1987(11) 0.017(7) Uani 1 1 d U
O30 O 0.301(3) 0.351(3) 0.3458(12) 0.022(7) Uani 1 1 d U
O31 O 0.782(3) 1.092(2) 0.2383(10) 0.013(6) Uani 1 1 d U
O32 O 0.488(3) 0.556(2) 0.3645(10) 0.011(6) Uani 1 1 d U
O33 O 0.573(3) 0.693(2) 0.0874(10) 0.013(6) Uani 1 1 d U
O34 O 0.354(3) 0.694(2) 0.0486(11) 0.015(6) Uani 1 1 d U
O35 O 0.435(3) 0.747(2) 0.1374(10) 0.010(6) Uani 1 1 d U
O36 O 0.041(3) 0.651(3) 0.4167(12) 0.022(7) Uani 1 1 d U
O37 O -0.003(3) 0.842(2) 0.4209(11) 0.018(7) Uani 1 1 d U
O38 O 0.190(3) 0.918(2) 0.3616(11) 0.015(6) Uani 1 1 d U
O39 O 0.111(3) 0.872(2) 0.2700(11) 0.015(6) Uani 1 1 d U
O40 O 0.150(3) 0.663(2) 0.2785(10) 0.014(6) Uani 1 1 d U
O41 O 0.256(3) 0.474(2) 0.1923(10) 0.014(6) Uani 1 1 d U
O42 O 0.334(3) 0.894(3) 0.0240(12) 0.021(7) Uani 1 1 d U
O43 O 0.235(3) 0.680(2) 0.1868(11) 0.016(6) Uani 1 1 d U
O44 O 0.459(3) 0.672(2) 0.2245(10) 0.0216(4) Uani 1 1 d U
O45 O 0.397(3) 0.946(3) 0.1228(12) 0.020(7) Uani 1 1 d U
O46 O 0.206(3) 0.880(2) 0.1706(11) 0.015(6) Uani 1 1 d U
O47 O 0.392(3) 0.497(3) 0.0460(12) 0.022(7) Uani 1 1 d U
O48 O 0.535(3) 1.069(2) 0.2028(11) 0.016(6) Uani 1 1 d U
O49 O 0.418(3) 1.046(2) 0.3387(11) 0.014(6) Uani 1 1 d U
O50 O 0.581(3) 0.857(2) 0.3501(10) 0.009(6) Uani 1 1 d U
O51 O 0.583(3) 1.006(2) 0.2904(10) 0.011(6) Uani 1 1 d U
O52 O 0.647(3) 1.079(2) 0.3839(11) 0.021(7) Uani 1 1 d U
O53 O 0.446(3) 0.830(3) 0.4974(12) 0.023(7) Uani 1 1 d U
O54 O 0.444(3) 0.908(2) 0.4046(11) 0.017(6) Uani 1 1 d U
O55 O 0.255(3) 0.643(2) 0.4538(11) 0.018(7) Uani 1 1 d U
O56 O -0.160(3) 0.747(2) 0.2556(11) 0.018(7) Uani 1 1 d U
O57 O 0.201(3) 1.087(2) 0.3035(11) 0.018(7) Uani 1 1 d U
O58 O 0.788(3) 0.889(2) 0.1032(10) 0.012(6) Uani 1 1 d U
Cu1 Cu 0.9964(6) 0.0967(4) 0.2691(2) 0.0211(13) Uani 1 1 d .
Cu2 Cu 0.5168(6) 0.2191(5) 0.0867(2) 0.0244(13) Uani 1 1 d .
Cu3 Cu 0.6397(6) 0.4155(5) 0.3807(2) 0.0281(14) Uani 1 1 d .
O59 O 0.702(3) 0.740(2) 0.4023(10) 0.012(6) Uani 1 1 d U
N1 N 1.018(4) 0.201(3) 0.3249(14) 0.019(8) Uani 1 1 d U
H1A H 1.0983 0.2309 0.3373 0.023 Uiso 1 1 calc R
H1B H 0.9926 0.2547 0.3154 0.023 Uiso 1 1 calc R
N2 N 0.917(4) -0.020(3) 0.3125(13) 0.018(8) Uani 1 1 d U
H2A H 0.8361 -0.0556 0.3012 0.021 Uiso 1 1 calc R
H2B H 0.9551 -0.0672 0.3135 0.021 Uiso 1 1 calc R
N3 N 0.984(4) -0.001(3) 0.2116(15) 0.023(9) Uani 1 1 d U
H3A H 1.0306 -0.0405 0.2182 0.028 Uiso 1 1 calc R
H3B H 0.9040 -0.0463 0.2036 0.028 Uiso 1 1 calc R
N4 N 1.074(4) 0.224(3) 0.2270(15) 0.023(9) Uani 1 1 d U
H4A H 1.0174 0.2508 0.2157 0.028 Uiso 1 1 calc R
H4B H 1.1388 0.2772 0.2438 0.028 Uiso 1 1 calc R
N5 N 0.401(4) 0.296(3) 0.0971(15) 0.024(9) Uani 1 1 d U
H5A H 0.3852 0.2931 0.1275 0.028 Uiso 1 1 calc R
H5B H 0.4359 0.3664 0.0903 0.028 Uiso 1 1 calc R
N6 N 0.632(4) 0.284(4) 0.1481(16) 0.028(9) Uani 1 1 d U
H6A H 0.6487 0.3553 0.1514 0.033 Uiso 1 1 calc R
H6B H 0.5951 0.2515 0.1732 0.033 Uiso 1 1 calc R
N7 N 0.393(4) 0.143(4) 0.0301(17) 0.035(10) Uani 1 1 d U
H7A H 0.4323 0.1418 0.0047 0.042 Uiso 1 1 calc R
H7B H 0.3475 0.0736 0.0364 0.042 Uiso 1 1 calc R
N8 N 0.630(5) 0.137(4) 0.0820(19) 0.039(11) Uani 1 1 d U
H8A H 0.5904 0.0671 0.0889 0.047 Uiso 1 1 calc R
H8B H 0.6505 0.1376 0.0523 0.047 Uiso 1 1 calc R
C12 C 0.284(5) 0.240(5) 0.065(2) 0.033(12) Uani 1 1 d U
H12A H 0.2299 0.1783 0.0803 0.039 Uiso 1 1 calc R
H12B H 0.2412 0.2893 0.0588 0.039 Uiso 1 1 calc R
N9 N 0.508(4) 0.277(3) 0.3478(13) 0.017(8) Uani 1 1 d U
H9A H 0.5217 0.2189 0.3582 0.020 Uiso 1 1 calc R
H9B H 0.4312 0.2710 0.3542 0.020 Uiso 1 1 calc R
N10 N 0.577(5) 0.391(4) 0.4449(18) 0.039(11) Uani 1 1 d U
H10A H 0.4933 0.3720 0.4418 0.047 Uiso 1 1 calc R
H10B H 0.5947 0.3373 0.4588 0.047 Uiso 1 1 calc R
N11 N 0.770(4) 0.552(4) 0.4140(17) 0.034(10) Uani 1 1 d U
H11A H 0.8465 0.5581 0.4075 0.041 Uiso 1 1 calc R
H11B H 0.7563 0.6103 0.4032 0.041 Uiso 1 1 calc R
N12 N 0.680(5) 0.451(4) 0.3128(18) 0.040(11) Uani 1 1 d U
H12C H 0.6413 0.4942 0.3008 0.047 Uiso 1 1 calc R
H12D H 0.7629 0.4867 0.3127 0.047 Uiso 1 1 calc R
C1 C 0.310(5) 0.204(4) 0.0210(19) 0.030(11) Uani 1 1 d U
H1C H 0.3508 0.2663 0.0028 0.035 Uiso 1 1 calc R
H1D H 0.2328 0.1583 0.0025 0.035 Uiso 1 1 calc R
C2 C 0.738(8) 0.186(7) 0.114(3) 0.066(18) Uani 1 1 d U
H2C H 0.7515 0.1291 0.1325 0.080 Uiso 1 1 calc R
H2D H 0.8083 0.2157 0.0959 0.080 Uiso 1 1 calc R
C3 C 0.515(5) 0.284(4) 0.2970(18) 0.024(10) Uani 1 1 d U
H3C H 0.4553 0.3141 0.2834 0.029 Uiso 1 1 calc R
H3D H 0.4893 0.2111 0.2830 0.029 Uiso 1 1 calc R
C4 C 0.637(6) 0.349(5) 0.284(2) 0.042(13) Uani 1 1 d U
H4C H 0.6939 0.3120 0.2905 0.051 Uiso 1 1 calc R
H4D H 0.6313 0.3625 0.2504 0.051 Uiso 1 1 calc R
C5 C 0.926(7) 0.028(5) 0.362(2) 0.048(15) Uani 1 1 d U
H5C H 0.8513 -0.0139 0.3759 0.058 Uiso 1 1 calc R
H5D H 0.9970 0.0225 0.3810 0.058 Uiso 1 1 calc R
C6 C 0.741(7) 0.266(6) 0.145(3) 0.052(15) Uani 1 1 d U
H6C H 0.8034 0.3336 0.1371 0.062 Uiso 1 1 calc R
H6D H 0.7688 0.2505 0.1767 0.062 Uiso 1 1 calc R
O63 O 0.638(4) 0.357(4) 0.0450(16) 0.050(10) Uani 1 1 d U
H63A H 0.7029 0.4069 0.0593 0.060 Uiso 1 1 d R
H63B H 0.6198 0.3587 0.0153 0.060 Uiso 1 1 d R
C7 C 1.029(6) 0.069(5) 0.172(2) 0.046(14) Uani 1 1 d U
H7C H 0.9576 0.0737 0.1529 0.056 Uiso 1 1 calc R
H7D H 1.0692 0.0353 0.1530 0.056 Uiso 1 1 calc R
C8 C 1.118(6) 0.181(5) 0.188(2) 0.036(13) Uani 1 1 d U
H8C H 1.1996 0.1797 0.1980 0.043 Uiso 1 1 calc R
H8D H 1.1254 0.2274 0.1613 0.043 Uiso 1 1 calc R
C9 C 0.939(7) 0.137(6) 0.361(3) 0.054(15) Uani 1 1 d U
H9C H 0.9753 0.1712 0.3923 0.065 Uiso 1 1 calc R
H9D H 0.8563 0.1393 0.3551 0.065 Uiso 1 1 calc R
C10 C 0.766(6) 0.549(5) 0.467(2) 0.043(13) Uani 1 1 d U
H10C H 0.8155 0.5102 0.4807 0.052 Uiso 1 1 calc R
H10D H 0.7983 0.6219 0.4811 0.052 Uiso 1 1 calc R
C11 C 0.640(7) 0.495(6) 0.474(3) 0.052(15) Uani 1 1 d U
H11C H 0.5961 0.5428 0.4663 0.062 Uiso 1 1 calc R
H11D H 0.6364 0.4806 0.5073 0.062 Uiso 1 1 calc R
O60 O -0.016(3) 0.770(3) 0.1084(12) 0.021(7) Uani 1 1 d U
O61 O 0.781(5) 0.320(4) 0.395(2) 0.077(14) Uani 1 1 d U
H61A H 0.8239 0.3134 0.3737 0.092 Uiso 1 1 d R
H61B H 0.7865 0.2928 0.4217 0.092 Uiso 1 1 d R
O62 O 0.467(3) 0.726(2) 0.4133(11) 0.018(7) Uani 1 1 d U
O1W O 0.758(4) 0.526(3) 0.1644(14) 0.034(9) Uani 1 1 d U
H1WA H 0.7137 0.5007 0.1380 0.040 Uiso 1 1 d R
H1WB H 0.8331 0.5306 0.1687 0.040 Uiso 1 1 d R
O2W O 0.851(4) 0.876(4) 0.4868(17) 0.054(11) Uani 1 1 d U
H2WA H 0.8924 0.8591 0.4674 0.065 Uiso 1 1 d R
H2WB H 0.8879 0.9079 0.5136 0.065 Uiso 1 1 d R
O3W O 0.722(4) 0.575(4) 0.0719(17) 0.053(11) Uani 1 1 d U
H3WA H 0.7675 0.5372 0.0726 0.064 Uiso 1 1 d R
H3WB H 0.7011 0.5971 0.0458 0.064 Uiso 1 1 d R
O4W O 0.268(4) 0.980(4) 0.5256(17) 0.055(11) Uani 1 1 d U
H4WA H 0.2671 1.0396 0.5159 0.066 Uiso 1 1 d R
H4WB H 0.2478 0.9600 0.5529 0.066 Uiso 1 1 d R
O5W O 0.662(5) 0.889(4) 0.5658(17) 0.056(11) Uani 1 1 d U
H5WA H 0.7347 0.8920 0.5629 0.067 Uiso 1 1 d R
H5WB H 0.6447 0.9054 0.5926 0.067 Uiso 1 1 d R
O6W O 0.950(5) 0.600(4) 0.0310(19) 0.066(13) Uani 1 1 d U
H6WA H 0.9046 0.5666 0.0058 0.079 Uiso 1 1 d R
H6WB H 1.0291 0.6225 0.0324 0.079 Uiso 1 1 d R
O19 O 0.014(3) 0.712(2) 0.1991(11) 0.016(6) Uani 1 1 d U

loop_
_atom_site_aniso_label
_atom_site_aniso_U_11
_atom_site_aniso_U_22
_atom_site_aniso_U_33
_atom_site_aniso_U_23
_atom_site_aniso_U_13
_atom_site_aniso_U_12
As2 0.0263(9) 0.0192(8) 0.0209(8) 0.0005(6) 0.0031(7) 0.0069(7)
As1 0.0241(6) 0.0210(6) 0.0201(6) 0.0004(5) 0.0036(5) 0.0088(5)
W1 0.0168(10) 0.0177(9) 0.0083(9) -0.0007(7) 0.0024(7) 0.0061(7)
W2 0.0198(10) 0.0123(8) 0.0078(9) 0.0025(6) 0.0041(7) 0.0064(7)
W3 0.0134(9) 0.0127(8) 0.0113(9) 0.0010(7) 0.0048(7) 0.0031(7)
W4 0.0126(9) 0.0076(8) 0.0136(9) 0.0022(6) 0.0033(7) 0.0036(7)
W5 0.0139(9) 0.0141(8) 0.0139(9) 0.0007(7) 0.0063(7) 0.0061(7)
W6 0.0116(9) 0.0065(8) 0.0115(9) 0.0014(6) 0.0025(7) 0.0025(7)
W7 0.0116(9) 0.0075(8) 0.0122(9) -0.0016(6) -0.0004(7) 0.0000(7)
W8 0.0106(9) 0.0082(8) 0.0123(9) -0.0028(6) -0.0002(7) 0.0031(7)
W9 0.0106(9) 0.0070(8) 0.0131(9) -0.0016(6) 0.0019(7) 0.0037(7)
W10 0.0093(9) 0.0069(8) 0.0138(9) 0.0007(6) 0.0023(7) 0.0012(6)
W11 0.0188(10) 0.0135(8) 0.0126(9) 0.0044(7) 0.0083(7) 0.0049(7)
W12 0.0155(9) 0.0075(8) 0.0097(9) 0.0001(6) 0.0024(7) 0.0043(7)
W13 0.0205(10) 0.0104(8) 0.0091(9) -0.0007(6) 0.0039(7) 0.0047(7)
W14 0.0116(9) 0.0079(8) 0.0148(9) 0.0003(6) 0.0034(7) 0.0017(7)
W15 0.0119(9) 0.0096(8) 0.0135(9) 0.0002(6) -0.0003(7) 0.0041(7)
W16 0.0134(9) 0.0092(8) 0.0119(9) -0.0007(6) 0.0001(7) 0.0034(7)
W17 0.0241(6) 0.0210(6) 0.0201(6) 0.0004(5) 0.0036(5) 0.0088(5)
W18 0.0263(9) 0.0192(8) 0.0209(8) 0.0005(6) 0.0031(7) 0.0069(7)
O1 0.013(6) 0.013(6) 0.013(6) 0.0007(11) 0.0015(12) 0.005(3)
O2 0.017(7) 0.017(7) 0.017(7) 0.0009(11) 0.0021(13) 0.006(3)
O3 0.009(6) 0.009(6) 0.009(6) 0.0004(11) 0.0011(12) 0.003(2)
O4 0.015(6) 0.015(6) 0.015(6) 0.0008(11) 0.0018(13) 0.006(3)
O5 0.014(6) 0.013(6) 0.014(6) 0.0009(11) 0.0016(12) 0.005(3)
O6 0.009(6) 0.009(6) 0.009(6) 0.0004(11) 0.0010(12) 0.004(2)
O7 0.017(7) 0.017(7) 0.017(7) 0.0008(11) 0.0021(13) 0.006(3)
O8 0.016(6) 0.016(6) 0.016(6) 0.0008(11) 0.0020(13) 0.006(3)
O9 0.009(6) 0.009(6) 0.009(6) 0.0004(11) 0.0013(12) 0.003(2)
O10 0.008(6) 0.008(6) 0.008(6) 0.0004(11) 0.0010(12) 0.003(2)
O11 0.019(7) 0.019(7) 0.019(7) 0.0010(11) 0.0023(13) 0.007(3)
O12 0.022(7) 0.022(7) 0.022(7) 0.0012(11) 0.0027(13) 0.008(3)
O13 0.020(7) 0.021(7) 0.020(7) 0.0011(11) 0.0025(13) 0.008(3)
O14 0.013(6) 0.013(6) 0.013(6) 0.0007(11) 0.0016(12) 0.005(3)
O15 0.018(7) 0.018(7) 0.018(7) 0.0010(11) 0.0022(13) 0.007(3)
O16 0.017(7) 0.017(7) 0.017(7) 0.0008(11) 0.0021(13) 0.006(3)
O17 0.009(6) 0.009(6) 0.009(6) 0.0004(11) 0.0012(12) 0.003(2)
O18 0.022(7) 0.022(7) 0.022(7) 0.0011(11) 0.0026(13) 0.008(3)
O20 0.021(7) 0.021(7) 0.021(7) 0.0012(11) 0.0024(13) 0.008(3)
O21 0.009(6) 0.010(6) 0.009(6) 0.0004(11) 0.0013(12) 0.004(2)
O22 0.022(7) 0.022(7) 0.022(7) 0.0011(11) 0.0027(13) 0.008(3)
O23 0.012(6) 0.012(6) 0.012(6) 0.0006(11) 0.0013(12) 0.004(2)
O24 0.018(7) 0.018(7) 0.018(7) 0.0010(11) 0.0022(13) 0.007(3)
O25 0.013(6) 0.013(6) 0.013(6) 0.0007(11) 0.0015(12) 0.005(2)
O26 0.016(6) 0.016(6) 0.016(6) 0.0008(11) 0.0018(13) 0.006(3)
O27 0.013(6) 0.013(6) 0.013(6) 0.0006(11) 0.0016(12) 0.005(3)
O28 0.017(7) 0.017(7) 0.017(7) 0.0010(11) 0.0021(13) 0.007(3)
O29 0.017(7) 0.017(7) 0.017(7) 0.0009(11) 0.0020(13) 0.006(3)
O30 0.022(7) 0.022(7) 0.022(7) 0.0012(11) 0.0026(13) 0.008(3)
O31 0.013(6) 0.013(6) 0.013(6) 0.0007(11) 0.0016(12) 0.005(2)
O32 0.011(6) 0.011(6) 0.011(6) 0.0007(11) 0.0013(12) 0.004(2)
O33 0.013(6) 0.013(6) 0.013(6) 0.0008(11) 0.0017(12) 0.005(3)
O34 0.015(6) 0.015(6) 0.015(6) 0.0008(11) 0.0018(13) 0.006(3)
O35 0.010(6) 0.010(6) 0.010(6) 0.0006(11) 0.0011(12) 0.004(2)
O36 0.022(7) 0.022(7) 0.022(7) 0.0012(11) 0.0027(13) 0.008(3)
O37 0.018(7) 0.018(7) 0.018(7) 0.0008(11) 0.0022(13) 0.007(3)
O38 0.015(6) 0.015(6) 0.015(6) 0.0008(11) 0.0019(13) 0.006(3)
O39 0.015(6) 0.015(6) 0.015(6) 0.0008(11) 0.0018(13) 0.006(3)
O40 0.014(6) 0.013(6) 0.014(6) 0.0008(11) 0.0016(12) 0.005(2)
O41 0.014(6) 0.014(6) 0.014(6) 0.0007(11) 0.0017(12) 0.005(3)
O42 0.021(7) 0.021(7) 0.021(7) 0.0012(11) 0.0025(13) 0.008(3)
O43 0.016(6) 0.016(6) 0.016(6) 0.0008(11) 0.0018(13) 0.006(3)
O44 0.0241(6) 0.0210(6) 0.0201(6) 0.0004(5) 0.0036(5) 0.0088(5)
O45 0.020(7) 0.020(7) 0.020(7) 0.0012(11) 0.0024(13) 0.008(3)
O46 0.015(6) 0.015(6) 0.015(6) 0.0009(11) 0.0017(13) 0.006(3)
O47 0.022(7) 0.022(7) 0.022(7) 0.0012(11) 0.0027(13) 0.009(3)
O48 0.016(6) 0.016(6) 0.016(6) 0.0009(11) 0.0019(13) 0.006(3)
O49 0.014(6) 0.014(6) 0.014(6) 0.0007(11) 0.0016(13) 0.005(3)
O50 0.009(6) 0.009(6) 0.009(6) 0.0005(11) 0.0012(12) 0.004(2)
O51 0.011(6) 0.011(6) 0.011(6) 0.0005(11) 0.0013(12) 0.004(2)
O52 0.021(7) 0.021(7) 0.021(7) 0.0011(11) 0.0025(13) 0.008(3)
O53 0.023(7) 0.023(7) 0.023(7) 0.0012(11) 0.0028(13) 0.009(3)
O54 0.017(7) 0.017(7) 0.017(7) 0.0009(11) 0.0021(13) 0.006(3)
O55 0.018(7) 0.018(7) 0.018(7) 0.0009(11) 0.0022(13) 0.007(3)
O56 0.018(7) 0.018(7) 0.018(7) 0.0010(11) 0.0022(13) 0.007(3)
O57 0.018(7) 0.018(7) 0.018(7) 0.0009(11) 0.0021(13) 0.007(3)
O58 0.012(6) 0.012(6) 0.012(6) 0.0006(11) 0.0016(12) 0.004(2)
Cu1 0.027(3) 0.015(3) 0.021(3) 0.001(2) 0.005(2) 0.006(2)
Cu2 0.031(4) 0.018(3) 0.023(3) 0.001(2) 0.008(3) 0.006(3)
Cu3 0.026(3) 0.021(3) 0.030(4) 0.006(3) 0.005(3) 0.000(3)
O59 0.011(6) 0.012(6) 0.012(6) 0.0005(11) 0.0014(12) 0.004(2)
N1 0.019(8) 0.019(8) 0.019(8) 0.0010(11) 0.0023(14) 0.007(3)
N2 0.018(8) 0.018(8) 0.018(8) 0.0009(11) 0.0021(14) 0.007(3)
N3 0.023(9) 0.023(9) 0.023(9) 0.0012(11) 0.0028(15) 0.009(4)
N4 0.023(9) 0.023(9) 0.023(9) 0.0012(11) 0.0028(14) 0.009(3)
N5 0.024(9) 0.024(9) 0.024(9) 0.0013(11) 0.0028(14) 0.009(3)
N6 0.028(9) 0.028(9) 0.028(9) 0.0015(11) 0.0033(15) 0.010(4)
N7 0.035(10) 0.035(10) 0.035(10) 0.0018(12) 0.0042(16) 0.013(4)
N8 0.040(11) 0.039(11) 0.039(11) 0.0021(12) 0.0047(17) 0.015(4)
C12 0.033(12) 0.033(12) 0.033(12) 0.0018(12) 0.0038(17) 0.012(5)
N9 0.017(8) 0.017(8) 0.017(8) 0.0010(11) 0.0020(14) 0.006(3)
N10 0.039(11) 0.039(11) 0.039(11) 0.0022(12) 0.0047(17) 0.015(4)
N11 0.034(10) 0.034(10) 0.034(10) 0.0019(12) 0.0040(16) 0.013(4)
N12 0.040(11) 0.040(11) 0.040(11) 0.0021(12) 0.0047(17) 0.015(4)
C1 0.030(11) 0.030(11) 0.030(11) 0.0016(12) 0.0035(17) 0.011(4)
C2 0.066(18) 0.066(18) 0.066(18) 0.0036(14) 0.008(2) 0.025(7)
C3 0.024(10) 0.024(10) 0.024(10) 0.0013(12) 0.0029(16) 0.009(4)
C4 0.042(13) 0.042(13) 0.042(13) 0.0023(12) 0.0051(19) 0.016(5)
C5 0.048(15) 0.048(15) 0.048(15) 0.0026(13) 0.006(2) 0.018(6)
C6 0.052(15) 0.052(15) 0.052(15) 0.0028(13) 0.006(2) 0.020(6)
O63 0.050(10) 0.050(10) 0.050(10) 0.0027(12) 0.0060(16) 0.019(4)
C7 0.046(14) 0.046(14) 0.046(14) 0.0025(13) 0.006(2) 0.018(6)
C8 0.036(13) 0.036(13) 0.036(13) 0.0019(12) 0.0043(18) 0.014(5)
C9 0.054(15) 0.054(15) 0.054(15) 0.0029(13) 0.006(2) 0.020(6)
C10 0.043(13) 0.043(13) 0.043(13) 0.0023(12) 0.0051(19) 0.016(5)
C11 0.051(15) 0.052(15) 0.051(15) 0.0028(13) 0.006(2) 0.020(6)
O60 0.022(7) 0.021(7) 0.021(7) 0.0012(11) 0.0025(13) 0.008(3)
O61 0.077(14) 0.077(14) 0.077(14) 0.0041(13) 0.009(2) 0.029(5)
O62 0.018(7) 0.018(7) 0.018(7) 0.0009(11) 0.0021(13) 0.007(3)
O1W 0.034(9) 0.034(9) 0.034(9) 0.0017(11) 0.0041(14) 0.013(3)
O2W 0.054(11) 0.054(11) 0.054(11) 0.0028(12) 0.0065(17) 0.020(4)
O3W 0.053(11) 0.053(11) 0.053(11) 0.0029(12) 0.0064(17) 0.020(4)
O4W 0.055(11) 0.055(11) 0.055(11) 0.0030(12) 0.0066(17) 0.021(4)
O5W 0.056(12) 0.056(12) 0.056(12) 0.0029(12) 0.0066(17) 0.021(4)
O6W 0.066(13) 0.066(13) 0.066(13) 0.0035(12) 0.0079(19) 0.025(5)
O19 0.016(6) 0.016(6) 0.016(6) 0.0009(8) 0.0019(10) 0.006(3)

loop_
_atom_type_symbol
_atom_type_description
_atom_type_scat_dispersion_real
_atom_type_scat_dispersion_imag
_atom_type_scat_source
C C 0.0033 0.0016 'International Tables Vol C Tables 4.2.6.8 and 6.1.1.4'
H H 0.0000 0.0000 'International Tables Vol C Tables 4.2.6.8 and 6.1.1.4'
N N 0.0061 0.0033 'International Tables Vol C Tables 4.2.6.8 and 6.1.1.4'
O O 0.0106 0.0060 'International Tables Vol C Tables 4.2.6.8 and 6.1.1.4'
Cu Cu 0.3201 1.2651 'International Tables Vol C Tables 4.2.6.8 and 6.1.1.4'
As As 0.0499 2.0058 'International Tables Vol C Tables 4.2.6.8 and 6.1.1.4'
W W -0.8490 6.8722 'International Tables Vol C Tables 4.2.6.8 and 6.1.1.4'

loop_
_geom_angle_atom_site_label_1
_geom_angle_atom_site_label_2
_geom_angle_atom_site_label_3
_geom_angle
_geom_angle_site_symmetry_1
_geom_angle_site_symmetry_3
O44 As2 O43 112.2(15) . .
O44 As2 O4 112.1(15) . .
O43 As2 O4 110.6(15) . .
O44 As2 O35 107.0(14) . .
O43 As2 O35 107.7(14) . .
O4 As2 O35 107.0(14) . .
O26 As1 O40 111.7(14) . .
O26 As1 O5 111.2(15) . .
O40 As1 O5 111.5(14) . .
O26 As1 O7 107.3(15) . .
O40 As1 O7 107.1(15) . .
O5 As1 O7 107.8(14) . .
O53 W1 O62 104.2(15) . .
O53 W1 O54 104.6(15) . .
O62 W1 O54 85.1(13) . .
O53 W1 O8 100.8(14) . .
O62 W1 O8 155.0(13) . .
O54 W1 O8 88.0(13) . .
O53 W1 O55 99.8(15) . .
O62 W1 O55 88.9(13) . .
O54 W1 O55 155.5(13) . .
O8 W1 O55 87.5(13) . .
O53 W1 O7 169.5(14) . .
O62 W1 O7 83.2(12) . .
O54 W1 O7 83.2(12) . .
O8 W1 O7 72.2(12) . .
O55 W1 O7 72.6(12) . .
O42 W2 O14 104.3(14) . .
O42 W2 O45 101.9(14) . .
O14 W2 O45 88.4(13) . .
O42 W2 O11 99.2(14) . .
O14 W2 O11 156.5(13) . .
O45 W2 O11 87.6(14) . .
O42 W2 O34 101.0(14) . .
O14 W2 O34 88.5(13) . .
O45 W2 O34 157.1(13) . .
O11 W2 O34 86.3(13) . .
O42 W2 O35 169.8(13) . .
O14 W2 O35 84.1(11) . .
O45 W2 O35 83.9(12) . .
O11 W2 O35 72.4(11) . .
O34 W2 O35 73.1(11) . .
O58 W3 O16 104.1(13) . .
O58 W3 O21 102.2(13) . .
O16 W3 O21 87.4(12) . .
O58 W3 O33 102.2(13) . .
O16 W3 O33 89.6(13) . .
O21 W3 O33 155.4(12) . .
O58 W3 O11 99.3(13) . .
O16 W3 O11 156.7(13) . .
O21 W3 O11 88.1(12) . .
O33 W3 O11 85.1(12) . .
O58 W3 O35 169.5(12) . .
O16 W3 O35 84.7(12) . .
O21 W3 O35 83.7(11) . .
O33 W3 O35 71.7(11) . .
O11 W3 O35 72.0(11) . .
O30 W4 O1 102.5(14) . .
O30 W4 O18 95.0(15) . .
O1 W4 O18 86.4(13) . .
O30 W4 O2 98.7(14) . .
O1 W4 O2 87.7(13) . .
O18 W4 O2 166.0(13) . .
O30 W4 O32 100.2(14) . .
O1 W4 O32 157.3(12) . .
O18 W4 O32 91.5(13) . .
O2 W4 O32 89.0(13) . .
O30 W4 O5 173.5(14) . .
O1 W4 O5 83.9(11) . .
O18 W4 O5 84.2(12) . .
O2 W4 O5 82.5(12) . .
O32 W4 O5 73.3(11) . .
O37 W5 O13 105.5(15) . .
O37 W5 O38 103.9(14) . .
O13 W5 O38 89.6(13) . .
O37 W5 O36 98.8(14) . .
O13 W5 O36 88.4(14) . .
O38 W5 O36 156.8(13) . .
O37 W5 O8 97.5(14) . .
O13 W5 O8 156.7(13) . .
O38 W5 O8 87.6(13) . .
O36 W5 O8 85.2(13) . .
O37 W5 O7 166.4(13) . .
O13 W5 O7 84.4(12) . .
O38 W5 O7 85.0(12) . .
O36 W5 O7 71.8(12) . .
O8 W5 O7 72.3(12) . .
O28 W6 O48 100.7(14) . .
O28 W6 O17 97.3(13) . .
O48 W6 O17 90.1(12) . .
O28 W6 O46 101.9(14) . .
O48 W6 O46 157.3(12) . .
O17 W6 O46 86.5(12) . .
O28 W6 O45 96.9(14) . .
O48 W6 O45 92.8(14) . .
O17 W6 O45 164.7(12) . .
O46 W6 O45 85.1(13) . .
O28 W6 O4 173.5(13) . .
O48 W6 O4 72.8(12) . .
O17 W6 O4 82.7(11) . .
O46 W6 O4 84.6(11) . .
O45 W6 O4 83.9(12) . .
O22 W7 O41 102.2(14) . .
O22 W7 O25 97.1(14) . .
O41 W7 O25 88.7(13) . .
O22 W7 O15 96.8(14) . .
O41 W7 O15 86.5(13) . .
O25 W7 O15 166.0(13) . .
O22 W7 O10 101.1(14) . .
O41 W7 O10 156.6(12) . .
O25 W7 O10 89.5(12) . .
O15 W7 O10 89.7(12) . .
O22 W7 O43 173.4(13) . .
O41 W7 O43 84.3(12) . .
O25 W7 O43 82.5(11) . .
O15 W7 O43 83.9(12) . .
O10 W7 O43 72.3(11) . .
O52 W8 O49 98.8(14) . .
O52 W8 O51 98.0(14) . .
O49 W8 O51 91.3(13) . .
O52 W8 O50 104.5(13) . .
O49 W8 O50 156.7(13) . .
O51 W8 O50 86.6(12) . .
O52 W8 O54 95.8(14) . .
O49 W8 O54 91.7(13) . .
O51 W8 O54 165.2(13) . .
O50 W8 O54 84.9(12) . .
O52 W8 O26 171.5(13) . .
O49 W8 O26 72.7(12) . .
O51 W8 O26 82.6(11) . .
O50 W8 O26 84.0(11) . .
O54 W8 O26 84.5(12) . .
O57 W9 O39 102.2(14) . .
O57 W9 O17 97.8(13) . .
O39 W9 O17 90.8(12) . .
O57 W9 O38 97.2(13) . .
O39 W9 O38 88.3(13) . .
O17 W9 O38 164.8(12) . .
O57 W9 O49 99.9(13) . .
O39 W9 O49 157.7(12) . .
O17 W9 O49 89.1(12) . .
O38 W9 O49 86.0(12) . .
O57 W9 O26 169.5(13) . .
O39 W9 O26 88.3(12) . .
O17 W9 O26 81.6(11) . .
O38 W9 O26 83.2(11) . .
O49 W9 O26 69.7(11) . .
O31 W10 O27 101.3(13) . .
O31 W10 O51 99.1(13) . .
O27 W10 O51 91.0(12) . .
O31 W10 O21 97.2(13) . .
O27 W10 O21 87.3(12) . .
O51 W10 O21 163.6(12) . .
O31 W10 O48 99.9(13) . .
O27 W10 O48 158.7(13) . .
O51 W10 O48 87.2(12) . .
O21 W10 O48 88.5(12) . .
O31 W10 O4 170.9(12) . .
O27 W10 O4 87.8(12) . .
O51 W10 O4 81.7(11) . .
O21 W10 O4 82.0(11) . .
O48 W10 O4 71.0(11) . .
O12 W11 O36 100.6(15) . .
O12 W11 O55 100.5(14) . .
O36 W11 O55 87.4(14) . .
O12 W11 O24 101.9(14) . .
O36 W11 O24 90.0(14) . .
O55 W11 O24 157.5(13) . .
O12 W11 O18 103.6(14) . .
O36 W11 O18 155.8(13) . .
O55 W11 O18 88.2(14) . .
O24 W11 O18 85.0(13) . .
O12 W11 O7 171.0(13) . .
O36 W11 O7 72.4(12) . .
O55 W11 O7 73.9(12) . .
O24 W11 O7 84.0(12) . .
O18 W11 O7 83.5(12) . .
O29 W12 O6 101.0(13) . .
O29 W12 O2 98.1(14) . .
O6 W12 O2 91.9(13) . .
O29 W12 O23 96.7(13) . .
O6 W12 O23 90.1(12) . .
O2 W12 O23 164.4(12) . .
O29 W12 O41 101.4(13) . .
O6 W12 O41 157.3(12) . .
O2 W12 O41 88.3(13) . .
O23 W12 O41 83.9(12) . .
O29 W12 O44 175.4(13) . .
O6 W12 O44 74.5(11) . .
O2 W12 O44 82.8(12) . .
O23 W12 O44 82.9(11) . .
O41 W12 O44 83.0(11) . .
O47 W13 O23 102.2(14) . .
O47 W13 O33 101.0(14) . .
O23 W13 O33 90.5(12) . .
O47 W13 O15 103.4(14) . .
O23 W13 O15 85.8(13) . .
O33 W13 O15 155.5(13) . .
O47 W13 O34 99.9(14) . .
O23 W13 O34 157.8(12) . .
O33 W13 O34 87.4(12) . .
O15 W13 O34 87.0(13) . .
O47 W13 O35 171.0(13) . .
O23 W13 O35 84.6(11) . .
O33 W13 O35 72.7(11) . .
O15 W13 O35 82.8(12) . .
O34 W13 O35 73.7(11) . .
O20 W14 O3 102.0(14) . .
O20 W14 O25 97.5(14) . .
O3 W14 O25 92.2(12) . .
O20 W14 O24 96.5(14) . .
O3 W14 O24 90.2(13) . .
O25 W14 O24 165.0(13) . .
O20 W14 O1 99.7(13) . .
O3 W14 O1 158.0(12) . .
O25 W14 O1 88.3(12) . .
O24 W14 O1 84.0(13) . .
O20 W14 O40 177.2(13) . .
O3 W14 O40 75.2(11) . .
O25 W14 O40 83.0(11) . .
O24 W14 O40 83.3(12) . .
O1 W14 O40 83.1(11) . .
O59 W15 O9 99.4(13) . .
O59 W15 O50 101.8(13) . .
O9 W15 O50 90.9(12) . .
O59 W15 O32 102.1(13) . .
O9 W15 O32 90.0(12) . .
O50 W15 O32 155.6(12) . .
O59 W15 O62 94.9(13) . .
O9 W15 O62 165.5(13) . .
O50 W15 O62 84.7(12) . .
O32 W15 O62 88.5(12) . .
O59 W15 O5 173.1(12) . .
O9 W15 O5 84.2(11) . .
O50 W15 O5 84.0(11) . .
O32 W15 O5 71.9(11) . .
O62 W15 O5 81.6(12) . .
O60 W16 O19 100.9(15) . .
O60 W16 O46 103.4(14) . .
O19 W16 O46 93.9(13) . .
O60 W16 O10 98.7(14) . .
O19 W16 O10 91.8(12) . .
O46 W16 O10 155.7(12) . .
O60 W16 O14 92.4(14) . .
O19 W16 O14 166.7(13) . .
O46 W16 O14 84.2(12) . .
O10 W16 O14 84.9(11) . .
O60 W16 O43 169.6(13) . .
O19 W16 O43 85.3(12) . .
O46 W16 O43 84.4(12) . .
O10 W16 O43 72.5(11) . .
O14 W16 O43 81.4(11) . .
O56 W17 O9 96.7(13) 1_655 .
O56 W17 O27 100.8(13) 1_655 .
O9 W17 O27 88.8(12) . .
O56 W17 O16 94.7(13) 1_655 .
O9 W17 O16 167.4(12) . .
O27 W17 O16 83.9(12) . .
O56 W17 O6 97.2(12) 1_655 .
O9 W17 O6 91.5(11) . .
O27 W17 O6 161.8(12) . .
O16 W17 O6 92.2(12) . .
O56 W17 O44 171.5(12) 1_655 .
O9 W17 O44 84.3(11) . .
O27 W17 O44 87.7(11) . .
O16 W17 O44 85.1(12) . .
O6 W17 O44 74.3(11) . .
O56 W18 O13 95.7(14) . .
O56 W18 O19 96.9(13) . .
O13 W18 O19 166.4(13) . .
O56 W18 O3 99.5(13) . .
O13 W18 O3 91.4(12) . .
O19 W18 O3 91.4(12) . .
O56 W18 O39 98.8(13) . .
O13 W18 O39 85.9(13) . .
O19 W18 O39 87.3(12) . .
O3 W18 O39 161.7(12) . .
O56 W18 O40 172.7(12) . .
O13 W18 O40 84.9(12) . .
O19 W18 O40 83.2(11) . .
O3 W18 O40 73.2(11) . .
O39 W18 O40 88.5(11) . .
W4 O1 W14 152.9(17) . .
W12 O2 W4 161.3(18) . .
W14 O3 W18 119.2(15) . .
As2 O4 W10 124.5(16) . .
As2 O4 W6 125.1(16) . .
W10 O4 W6 94.2(10) . .
As1 O5 W4 124.1(15) . .
As1 O5 W15 125.1(15) . .
W4 O5 W15 93.5(10) . .
W12 O6 W17 118.7(14) . .
As1 O7 W5 123.1(15) . .
As1 O7 W11 123.3(15) . .
W5 O7 W11 92.9(11) . .
As1 O7 W1 123.7(16) . .
W5 O7 W1 93.3(11) . .
W11 O7 W1 91.7(11) . .
W1 O8 W5 122.1(16) . .
W15 O9 W17 159.2(16) . .
W7 O10 W16 121.7(14) . .
W2 O11 W3 122.4(16) . .
W5 O13 W18 151.2(18) . .
W2 O14 W16 150.0(17) . .
W7 O15 W13 151.7(18) . .
W3 O16 W17 152.8(18) . .
W6 O17 W9 162.0(16) . .
W4 O18 W11 153.1(19) . .
W3 O21 W10 149.4(15) . .
W13 O23 W12 153.7(16) . .
W11 O24 W14 153.5(18) . .
W14 O25 W7 160.6(17) . .
As1 O26 W8 124.5(16) . .
As1 O26 W9 124.5(16) . .
W8 O26 W9 93.4(11) . .
W10 O27 W17 150.9(17) . .
W4 O32 W15 121.3(14) . .
W13 O33 W3 123.0(15) . .
W2 O34 W13 120.7(16) . .
As2 O35 W13 124.2(14) . .
As2 O35 W3 122.6(14) . .
W13 O35 W3 92.6(10) . .
As2 O35 W2 123.1(14) . .
W13 O35 W2 92.6(10) . .
W3 O35 W2 93.2(10) . .
W11 O36 W5 122.9(17) . .
W5 O38 W9 147.5(17) . .
W9 O39 W18 148.8(17) . .
As1 O40 W14 126.3(15) . .
As1 O40 W18 124.3(15) . .
W14 O40 W18 92.4(10) . .
W7 O41 W12 153.4(17) . .
As2 O43 W16 126.5(15) . .
As2 O43 W7 123.2(16) . .
W16 O43 W7 93.4(11) . .
As2 O44 W17 125.1(15) . .
As2 O44 W12 126.0(16) . .
W17 O44 W12 92.5(11) . .
W6 O45 W2 151.4(18) . .
W16 O46 W6 155.8(18) . .
W6 O48 W10 121.9(15) . .
W8 O49 W9 124.2(15) . .
W15 O50 W8 153.7(16) . .
W8 O51 W10 161.1(16) . .
W1 O54 W8 153.6(18) . .
W11 O55 W1 121.8(16) . .
W18 O56 W17 161.2(18) . 1_455
N2 Cu1 N1 85.4(16) . .
N2 Cu1 N3 97.8(16) . .
N1 Cu1 N3 176.6(17) . .
N2 Cu1 N4 176.0(16) . .
N1 Cu1 N4 91.1(16) . .
N3 Cu1 N4 85.8(16) . .
N5 Cu2 N8 175.0(19) . .
N5 Cu2 N7 85.7(18) . .
N8 Cu2 N7 97(2) . .
N5 Cu2 N6 94.2(17) . .
N8 Cu2 N6 83.0(19) . .
N7 Cu2 N6 174.0(19) . .
N5 Cu2 O63 92.4(16) . .
N8 Cu2 O63 91.8(18) . .
N7 Cu2 O63 95.0(18) . .
N6 Cu2 O63 91.1(17) . .
N11 Cu3 N10 84(2) . .
N11 Cu3 N9 179.5(18) . .
N10 Cu3 N9 95.8(18) . .
N11 Cu3 N12 97(2) . .
N10 Cu3 N12 170(2) . .
N9 Cu3 N12 83.1(18) . .
N11 Cu3 O61 90.8(19) . .
N10 Cu3 O61 95(2) . .
N9 Cu3 O61 89.2(17) . .
N12 Cu3 O61 95(2) . .
C9 N1 Cu1 107(4) . .
C9 N1 H1A 110.2 . .
Cu1 N1 H1A 110.1 . .
C9 N1 H1B 110.6 . .
Cu1 N1 H1B 110.4 . .
H1A N1 H1B 108.5 . .
C5 N2 Cu1 111(3) . .
C5 N2 H2A 109.4 . .
Cu1 N2 H2A 109.5 . .
C5 N2 H2B 109.5 . .
Cu1 N2 H2B 109.5 . .
H2A N2 H2B 108.1 . .
C7 N3 Cu1 108(4) . .
C7 N3 H3A 109.7 . .
Cu1 N3 H3A 110.1 . .
C7 N3 H3B 110.8 . .
Cu1 N3 H3B 110.1 . .
H3A N3 H3B 108.4 . .
C8 N4 Cu1 107(3) . .
C8 N4 H4A 110.6 . .
Cu1 N4 H4A 110.3 . .
C8 N4 H4B 110.1 . .
Cu1 N4 H4B 110.4 . .
H4A N4 H4B 108.6 . .
C12 N5 Cu2 107(3) . .
C12 N5 H5A 110.2 . .
Cu2 N5 H5A 110.3 . .
C12 N5 H5B 110.5 . .
Cu2 N5 H5B 110.3 . .
H5A N5 H5B 108.6 . .
C6 N6 Cu2 107(4) . .
C6 N6 H6A 110.5 . .
Cu2 N6 H6A 110.2 . .
C6 N6 H6B 110.1 . .
Cu2 N6 H6B 110.3 . .
H6A N6 H6B 108.5 . .
C1 N7 Cu2 106(3) . .
C1 N7 H7A 110.2 . .
Cu2 N7 H7A 110.5 . .
C1 N7 H7B 110.7 . .
Cu2 N7 H7B 110.4 . .
H7A N7 H7B 108.6 . .
C2 N8 Cu2 109(5) . .
C2 N8 H8A 110.3 . .
Cu2 N8 H8A 110.0 . .
C2 N8 H8B 109.6 . .
Cu2 N8 H8B 109.8 . .
H8A N8 H8B 108.2 . .
C1 C12 N5 111(5) . .
C1 C12 H12A 109.8 . .
N5 C12 H12A 109.5 . .
C1 C12 H12B 109.5 . .
N5 C12 H12B 109.2 . .
H12A C12 H12B 108.0 . .
C3 N9 Cu3 108(3) . .
C3 N9 H9A 109.9 . .
Cu3 N9 H9A 109.9 . .
C3 N9 H9B 110.6 . .
Cu3 N9 H9B 110.1 . .
H9A N9 H9B 108.4 . .
C11 N10 Cu3 107(4) . .
C11 N10 H10A 110.2 . .
Cu3 N10 H10A 110.3 . .
C11 N10 H10B 110.6 . .
Cu3 N10 H10B 110.4 . .
H10A N10 H10B 108.6 . .
C10 N11 Cu3 110(4) . .
C10 N11 H11A 109.7 . .
Cu3 N11 H11A 109.6 . .
C10 N11 H11B 109.4 . .
Cu3 N11 H11B 109.6 . .
H11A N11 H11B 108.1 . .
C4 N12 Cu3 108(4) . .
C4 N12 H12C 110.5 . .
Cu3 N12 H12C 110.3 . .
C4 N12 H12D 109.6 . .
Cu3 N12 H12D 109.8 . .
H12C N12 H12D 108.4 . .
C12 C1 N7 110(5) . .
C12 C1 H1C 109.9 . .
N7 C1 H1C 109.9 . .
C12 C1 H1D 109.1 . .
N7 C1 H1D 109.4 . .
H1C C1 H1D 108.1 . .
C6 C2 N8 117(7) . .
C6 C2 H2C 107.5 . .
N8 C2 H2C 107.5 . .
C6 C2 H2D 108.4 . .
N8 C2 H2D 108.3 . .
H2C C2 H2D 107.3 . .
N9 C3 C4 115(5) . .
N9 C3 H3C 108.3 . .
C4 C3 H3C 108.7 . .
N9 C3 H3D 108.6 . .
C4 C3 H3D 108.5 . .
H3C C3 H3D 107.6 . .
N12 C4 C3 106(5) . .
N12 C4 H4C 110.9 . .
C3 C4 H4C 110.4 . .
N12 C4 H4D 110.2 . .
C3 C4 H4D 110.7 . .
H4C C4 H4D 108.6 . .
C9 C5 N2 112(6) . .
C9 C5 H5C 109.3 . .
N2 C5 H5C 109.5 . .
C9 C5 H5D 109.3 . .
N2 C5 H5D 109.2 . .
H5C C5 H5D 107.9 . .
C2 C6 N6 119(7) . .
C2 C6 H6C 107.2 . .
N6 C6 H6C 107.4 . .
C2 C6 H6D 108.2 . .
N6 C6 H6D 107.7 . .
H6C C6 H6D 107.1 . .
Cu2 O63 H63A 119.6 . .
Cu2 O63 H63B 120.4 . .
H63A O63 H63B 120.0 . .
N3 C7 C8 114(5) . .
N3 C7 H7C 108.2 . .
C8 C7 H7C 108.5 . .
N3 C7 H7D 108.9 . .
C8 C7 H7D 108.9 . .
H7C C7 H7D 107.7 . .
N4 C8 C7 110(5) . .
N4 C8 H8C 109.9 . .
C7 C8 H8C 109.2 . .
N4 C8 H8D 109.3 . .
C7 C8 H8D 110.0 . .
H8C C8 H8D 108.1 . .
C5 C9 N1 115(6) . .
C5 C9 H9C 108.7 . .
N1 C9 H9C 108.4 . .
C5 C9 H9D 108.7 . .
N1 C9 H9D 108.5 . .
H9C C9 H9D 107.6 . .
C11 C10 N11 107(5) . .
C11 C10 H10C 110.3 . .
N11 C10 H10C 110.0 . .
C11 C10 H10D 110.5 . .
N11 C10 H10D 110.3 . .
H10C C10 H10D 108.5 . .
C10 C11 N10 113(6) . .
C10 C11 H11C 109.0 . .
N10 C11 H11C 109.3 . .
C10 C11 H11D 108.6 . .
N10 C11 H11D 108.8 . .
H11C C11 H11D 107.8 . .
Cu3 O61 H61A 120.8 . .
Cu3 O61 H61B 119.2 . .
H61A O61 H61B 120.0 . .
W1 O62 W15 153.5(17) . .
H1WA O1W H1WB 120.0 . .
H2WA O2W H2WB 120.0 . .
H3WA O3W H3WB 120.0 . .
H4WA O4W H4WB 120.0 . .
H5WA O5W H5WB 120.0 . .
H6WA O6W H6WB 120.0 . .
W16 O19 W18 159.4(18) . .

loop_
_geom_bond_atom_site_label_1
_geom_bond_atom_site_label_2
_geom_bond_distance
_geom_bond_site_symmetry_2
As2 O44 1.65(3) .
As2 O43 1.66(3) .
As2 O4 1.68(3) .
As2 O35 1.71(3) .
As1 O26 1.66(3) .
As1 O40 1.67(3) .
As1 O5 1.67(3) .
As1 O7 1.71(3) .
W1 O53 1.70(3) .
W1 O62 1.88(3) .
W1 O54 1.89(3) .
W1 O8 1.95(3) .
W1 O55 1.95(3) .
W1 O7 2.36(3) .
W2 O42 1.73(3) .
W2 O14 1.84(3) .
W2 O45 1.91(3) .
W2 O11 1.94(3) .
W2 O34 1.95(3) .
W2 O35 2.36(3) .
W3 O58 1.72(3) .
W3 O16 1.85(3) .
W3 O21 1.88(3) .
W3 O33 1.94(3) .
W3 O11 1.97(3) .
W3 O35 2.35(3) .
W4 O30 1.69(3) .
W4 O1 1.87(3) .
W4 O18 1.88(3) .
W4 O2 1.91(3) .
W4 O32 1.92(3) .
W4 O5 2.30(3) .
W5 O37 1.72(3) .
W5 O13 1.85(3) .
W5 O38 1.89(3) .
W5 O36 1.95(3) .
W5 O8 1.96(3) .
W5 O7 2.34(3) .
W6 O28 1.72(3) .
W6 O48 1.88(3) .
W6 O17 1.89(3) .
W6 O46 1.91(3) .
W6 O45 1.93(3) .
W6 O4 2.31(3) .
W7 O22 1.72(3) .
W7 O41 1.87(3) .
W7 O25 1.91(3) .
W7 O15 1.92(3) .
W7 O10 1.94(3) .
W7 O43 2.34(3) .
W8 O52 1.73(3) .
W8 O49 1.84(3) .
W8 O51 1.90(3) .
W8 O50 1.92(3) .
W8 O54 1.93(3) .
W8 O26 2.33(3) .
W9 O57 1.73(3) .
W9 O39 1.83(3) .
W9 O17 1.93(3) .
W9 O38 1.97(3) .
W9 O49 2.00(3) .
W9 O26 2.35(3) .
W10 O31 1.71(3) .
W10 O27 1.87(3) .
W10 O51 1.92(3) .
W10 O21 1.95(3) .
W10 O48 1.99(3) .
W10 O4 2.31(3) .
W11 O12 1.73(3) .
W11 O36 1.92(3) .
W11 O55 1.91(3) .
W11 O24 1.92(3) .
W11 O18 1.93(3) .
W11 O7 2.34(3) .
W12 O29 1.71(3) .
W12 O6 1.90(3) .
W12 O2 1.91(3) .
W12 O23 1.95(3) .
W12 O41 1.97(3) .
W12 O44 2.32(3) .
W13 O47 1.72(3) .
W13 O23 1.88(3) .
W13 O33 1.91(3) .
W13 O15 1.92(3) .
W13 O34 1.96(3) .
W13 O35 2.33(3) .
W14 O20 1.72(3) .
W14 O3 1.86(3) .
W14 O25 1.92(3) .
W14 O24 1.93(3) .
W14 O1 1.98(3) .
W14 O40 2.28(3) .
W15 O59 1.71(3) .
W15 O9 1.85(3) .
W15 O50 1.90(3) .
W15 O32 1.96(3) .
W15 O62 1.97(3) .
W15 O5 2.34(3) .
W16 O60 1.72(3) .
W16 O19 1.80(3) .
W16 O46 1.90(3) .
W16 O10 1.95(3) .
W16 O14 2.06(3) .
W16 O43 2.32(3) .
W17 O56 1.89(3) 1_655
W17 O9 1.94(3) .
W17 O27 1.94(3) .
W17 O16 1.95(3) .
W17 O6 1.97(3) .
W17 O44 2.28(3) .
W18 O56 1.87(3) .
W18 O13 1.94(3) .
W18 O19 1.97(3) .
W18 O3 1.96(3) .
W18 O39 1.99(3) .
W18 O40 2.29(3) .
O56 W17 1.89(3) 1_455
Cu1 N2 1.99(4) .
Cu1 N1 2.03(4) .
Cu1 N3 2.03(4) .
Cu1 N4 2.06(4) .
Cu2 N5 2.02(4) .
Cu2 N8 2.02(5) .
Cu2 N7 2.02(5) .
Cu2 N6 2.04(4) .
Cu2 O63 2.29(4) .
Cu3 N11 2.02(5) .
Cu3 N10 2.02(5) .
Cu3 N9 2.04(4) .
Cu3 N12 2.05(5) .
Cu3 O61 2.43(6) .
N1 C9 1.50(8) .
N1 H1A 0.9000 .
N1 H1B 0.9000 .
N2 C5 1.50(8) .
N2 H2A 0.9000 .
N2 H2B 0.9000 .
N3 C7 1.47(7) .
N3 H3A 0.9000 .
N3 H3B 0.9000 .
N4 C8 1.47(7) .
N4 H4A 0.9000 .
N4 H4B 0.9000 .
N5 C12 1.48(7) .
N5 H5A 0.9000 .
N5 H5B 0.9000 .
N6 C6 1.38(8) .
N6 H6A 0.9000 .
N6 H6B 0.9000 .
N7 C1 1.48(7) .
N7 H7A 0.9000 .
N7 H7B 0.9000 .
N8 C2 1.40(9) .
N8 H8A 0.9000 .
N8 H8B 0.9000 .
C12 C1 1.44(8) .
C12 H12A 0.9700 .
C12 H12B 0.9700 .
N9 C3 1.45(6) .
N9 H9A 0.9000 .
N9 H9B 0.9000 .
N10 C11 1.50(8) .
N10 H10A 0.9000 .
N10 H10B 0.9000 .
N11 C10 1.50(8) .
N11 H11A 0.9000 .
N11 H11B 0.9000 .
N12 C4 1.47(8) .
N12 H12C 0.9000 .
N12 H12D 0.9000 .
C1 H1C 0.9700 .
C1 H1D 0.9700 .
C2 C6 1.37(10) .
C2 H2C 0.9700 .
C2 H2D 0.9700 .
C3 C4 1.45(8) .
C3 H3C 0.9700 .
C3 H3D 0.9700 .
C4 H4C 0.9700 .
C4 H4D 0.9700 .
C5 C9 1.40(9) .
C5 H5C 0.9700 .
C5 H5D 0.9700 .
C6 H6C 0.9700 .
C6 H6D 0.9700 .
O63 H63A 0.8500 .
O63 H63B 0.8499 .
C7 C8 1.49(8) .
C7 H7C 0.9700 .
C7 H7D 0.9700 .
C8 H8C 0.9700 .
C8 H8D 0.9700 .
C9 H9C 0.9700 .
C9 H9D 0.9700 .
C10 C11 1.40(9) .
C10 H10C 0.9700 .
C10 H10D 0.9700 .
C11 H11C 0.9700 .
C11 H11D 0.9700 .
O61 H61A 0.8502 .
O61 H61B 0.8498 .
O1W H1WA 0.8501 .
O1W H1WB 0.8500 .
O2W H2WA 0.8501 .
O2W H2WB 0.8501 .
O3W H3WA 0.8500 .
O3W H3WB 0.8500 .
O4W H4WA 0.8501 .
O4W H4WB 0.8498 .
O5W H5WA 0.8500 .
O5W H5WB 0.8501 .
O6W H6WA 0.8502 .
O6W H6WB 0.8500 .

loop_
_geom_hbond_atom_site_label_D
_geom_hbond_atom_site_label_H
_geom_hbond_atom_site_label_A
_geom_hbond_distance_DH
_geom_hbond_distance_HA
_geom_hbond_distance_DA
_geom_hbond_angle_DHA
_geom_hbond_site_symmetry_A
N5 H5A O29 0.90 2.15 2.97(5) 150.4 .
N5 H5B O47 0.90 2.34 3.09(5) 140.9 .
N6 H6A O1W 0.90 2.15 3.01(6) 158.2 .
N9 H9B O30 0.90 2.17 2.92(5) 141.5 .
N11 H11B O59 0.90 2.05 2.91(6) 159.4 .
N12 H12C O6 0.90 2.39 3.12(6) 139.0 .
O63 H63A O3W 0.85 2.18 2.75(6) 124.6 .
O1W H1WA O3W 0.85 2.12 2.73(6) 128.8 .
O2W H2WB O5W 0.85 3.09 3.36(7) 101.0 .
O3W H3WB O33 0.85 2.65 2.81(6) 92.0 .
N5 H5A O28 0.90 2.55 3.02(5) 113.5 1_545
N6 H6B O48 0.90 2.44 3.14(5) 134.9 1_545
N7 H7A O11 0.90 2.37 3.22(6) 157.7 2_665
N7 H7B O42 0.90 2.36 3.12(6) 142.5 1_545
N8 H8A O11 0.90 2.36 3.19(6) 151.8 1_545
N8 H8A O45 0.90 2.53 3.27(6) 140.6 1_545
N8 H8B O42 0.90 2.24 3.13(6) 167.2 2_665
N9 H9A O49 0.90 2.19 2.85(5) 129.8 1_545
N10 H10B O53 0.90 2.47 3.31(6) 156.6 2_666
N11 H11A O36 0.90 2.12 2.92(6) 147.2 1_655
N12 H12D O3 0.90 2.22 3.00(6) 144.4 1_655
O63 H63B O34 0.85 2.03 2.75(5) 142.5 2_665
O63 H63B O47 0.85 2.63 3.31(5) 137.6 2_665
O61 H61B O52 0.85 2.83 2.99(6) 92.6 1_545
O1W H1WB O19 0.85 2.60 3.12(5) 120.9 1_655
O1W H1WB O10 0.85 2.61 3.33(5) 143.0 1_655
O2W H2WA O37 0.85 1.95 2.79(6) 171.3 1_655
O3W H3WB O47 0.85 2.80 3.45(6) 134.5 2_665
O4W H4WA O5W 0.85 2.61 3.15(7) 122.0 2_676
O4W H4WB O52 0.85 2.24 2.87(6) 131.7 2_676
O5W H5WB O49 0.85 2.32 3.17(6) 174.0 2_676
O5W H5WB O38 0.85 2.63 3.10(6) 116.1 2_676
O6W H6WB O10 0.85 2.78 2.89(6) 88.7 1_655
O6W H6WB O14 0.85 2.70 3.32(6) 130.9 1_655
